data_1563933
loop_
_publ_author_name
'Bejan, Dana'
'Bahrin, Lucian Gabriel'
'Shova, Sergiu'
'Sardaru, Monica'
'Clima, Lilia'
'Nicolescu, Alina'
'Marangoci, Narcisa'
'Lozan, Vasile'
'Janiak, Christoph'

_publ_section_title
;
 Spontaneous resolution of non-centrosymmetric coordination polymers of
 zinc(II) with achiral imidazole-biphenyl-carboxylate ligands
;
_journal_name_full 'Inorganica Chimica Acta'
_journal_page_first 275
_journal_page_last 283
_journal_paper_doi 10.1016/j.ica.2018.05.024
_journal_volume 482
_journal_year 2018
_chemical_formula_moiety 'C9 H7 I N2'
_chemical_formula_sum 'C9 H7 I N2'
_chemical_formula_weight 270.07
_space_group_crystal_system orthorhombic
_space_group_IT_number 61
_space_group_name_Hall '-P 2ac 2ab'
_space_group_name_H-M_alt 'P b c a'
_atom_sites_solution_hydrogens geom
_atom_sites_solution_primary dual
_atom_sites_solution_secondary difmap
_cell_angle_alpha 90.00
_cell_angle_beta 90.00
_cell_angle_gamma 90.00
_cell_formula_units_Z 8
_cell_length_a 10.1493(7)
_cell_length_b 8.2568(7)
_cell_length_c 21.3201(13)
_cell_measurement_reflns_used 2039
_cell_measurement_temperature 200.00(10)
_cell_measurement_theta_max 31.9460
_cell_measurement_theta_min 1.9610
_cell_volume 1786.6(2)
_computing_cell_refinement 'CrysAlisPro 1.171.38.46 (Rigaku OD, 2015)'
_computing_data_collection 'CrysAlisPro 1.171.38.46 (Rigaku OD, 2015)'
_computing_data_reduction 'CrysAlisPro 1.171.38.46 (Rigaku OD, 2015)'
_computing_molecular_graphics 'Olex2 (Dolomanov et al., 2009)'
_computing_publication_material 'Olex2 (Dolomanov et al., 2009)'
_computing_structure_refinement 'ShelXL (Sheldrick, 2015)'
_computing_structure_solution 'ShelXT (Sheldrick, 2015)'
_diffrn_ambient_environment N~2~
_diffrn_ambient_temperature 200.00(10)
_diffrn_detector 'CCD plate'
_diffrn_detector_area_resol_mean 8.0797
_diffrn_detector_type Eos
_diffrn_measured_fraction_theta_full 0.998
_diffrn_measured_fraction_theta_max 0.998
_diffrn_measurement_details
;
List of Runs (angles in degrees, time in seconds):

  # Type    Start    End  Width  t~exp~   \w     \q     \k     \f   Frames
--------------------------------------------------------------------------
  1  \w    -79.00 -48.00   1.00    2.00    --  -24.16-178.00-180.00   31
  2  \w    -81.00 -43.00   1.00    2.00    --  -24.16 -58.00  16.00   38
  3  \w    -45.00  46.00   1.00    2.00    --   26.35 -19.00  30.00   91
;
_diffrn_measurement_device 'four-circle diffractometer'
_diffrn_measurement_device_type 'Xcalibur, Eos'
_diffrn_measurement_method '\w scans'
_diffrn_orient_matrix_type 'CrysAlisPro convention (1999,Acta A55,543-557)'
_diffrn_orient_matrix_UB_11 0.0024346000
_diffrn_orient_matrix_UB_12 -0.0372322000
_diffrn_orient_matrix_UB_13 0.0299471000
_diffrn_orient_matrix_UB_21 0.0483425000
_diffrn_orient_matrix_UB_22 0.0567572000
_diffrn_orient_matrix_UB_23 0.0097341000
_diffrn_orient_matrix_UB_31 -0.0504219000
_diffrn_orient_matrix_UB_32 0.0526199000
_diffrn_orient_matrix_UB_33 0.0107463000
_diffrn_radiation_monochromator graphite
_diffrn_radiation_probe x-ray
_diffrn_radiation_type MoK\a
_diffrn_radiation_wavelength 0.71073
_diffrn_reflns_av_R_equivalents 0.0403
_diffrn_reflns_av_unetI/netI 0.0466
_diffrn_reflns_limit_h_max 11
_diffrn_reflns_limit_h_min -12
_diffrn_reflns_limit_k_max 9
_diffrn_reflns_limit_k_min -7
_diffrn_reflns_limit_l_max 24
_diffrn_reflns_limit_l_min -25
_diffrn_reflns_number 4310
_diffrn_reflns_theta_full 25.02
_diffrn_reflns_theta_max 25.02
_diffrn_reflns_theta_min 2.77
_diffrn_source 'fine-focus sealed X-ray tube'
_diffrn_source_type 'Enhance (Mo) X-ray Source'
_exptl_absorpt_coefficient_mu 3.527
_exptl_absorpt_correction_T_max 1.00000
_exptl_absorpt_correction_T_min 0.22387
_exptl_absorpt_correction_type multi-scan
_exptl_absorpt_process_details
;
CrysAlisPro 1.171.38.46 (Rigaku Oxford Diffraction, 2015)
Empirical absorption correction using spherical harmonics,
 implemented in SCALE3 ABSPACK scaling algorithm.
;
_exptl_crystal_colour 'clear light colourless'
_exptl_crystal_colour_lustre clear
_exptl_crystal_colour_modifier light
_exptl_crystal_colour_primary colourless
_exptl_crystal_density_diffrn 2.008
_exptl_crystal_density_method 'not measured'
_exptl_crystal_description prism
_exptl_crystal_F_000 1024
_exptl_crystal_size_max 0.4
_exptl_crystal_size_mid 0.25
_exptl_crystal_size_min 0.15
_refine_diff_density_max 1.230
_refine_diff_density_min -1.780
_refine_diff_density_rms 0.216
_refine_ls_extinction_method none
_refine_ls_goodness_of_fit_ref 1.079
_refine_ls_hydrogen_treatment constr
_refine_ls_matrix_type full
_refine_ls_number_parameters 109
_refine_ls_number_reflns 1572
_refine_ls_number_restraints 0
_refine_ls_restrained_S_all 1.079
_refine_ls_R_factor_all 0.0559
_refine_ls_R_factor_gt 0.0472
_refine_ls_shift/su_max 0.000
_refine_ls_shift/su_mean 0.000
_refine_ls_structure_factor_coef Fsqd
_refine_ls_weighting_details 'calc w=1/[\s^2^(Fo^2^)+(0.0774P)^2^+0.0000P] where P=(Fo^2^+2Fc^2^)/3'
_refine_ls_weighting_scheme calc
_refine_ls_wR_factor_gt 0.1213
_refine_ls_wR_factor_ref 0.1289
_reflns_number_gt 1336
_reflns_number_total 1572
_reflns_threshold_expression >2sigma(I)
_cod_data_source_file ICA-2018-482-275.cif
_cod_data_source_block shi_3579_beda
_cod_database_code 1563933
_reflns_odcompleteness_completeness 99.97
_reflns_odcompleteness_iscentric 1
_reflns_odcompleteness_theta 30.44
_olex2_refinement_description
;
1. Fixed Uiso
 At 1.2 times of:
  All C(H) groups
2.a Aromatic/amide H refined with riding coordinates:
 C2(H2), C3(H3), C5(H5), C6(H6), C7(H7), C8(H8), C9(H9)
;

loop_
_space_group_symop_id
_space_group_symop_operation_xyz
1 'x, y, z'
2 '-x+1/2, -y, z+1/2'
3 '-x, y+1/2, -z+1/2'
4 'x+1/2, -y+1/2, -z'
5 '-x, -y, -z'
6 'x-1/2, y, -z-1/2'
7 'x, -y-1/2, z-1/2'
8 '-x-1/2, y-1/2, z'

loop_
_atom_site_label
_atom_site_type_symbol
_atom_site_fract_x
_atom_site_fract_y
_atom_site_fract_z
_atom_site_U_iso_or_equiv
_atom_site_adp_type
_atom_site_occupancy
_atom_site_calc_flag
_atom_site_disorder_assembly
_atom_site_disorder_group
_atom_site_refinement_flags_posn
I1 I 0.57253(4) 0.80019(6) 0.605692(19) 0.0263(2) Uani 1 d . . .
N1 N 0.6272(4) 0.5534(6) 0.3280(2) 0.0218(11) Uani 1 d . . .
N2 N 0.5742(5) 0.4943(9) 0.2289(3) 0.0381(16) Uani 1 d . . .
C1 C 0.5862(5) 0.7094(7) 0.5146(3) 0.0187(14) Uani 1 d . . .
C2 C 0.6699(5) 0.5823(7) 0.4989(3) 0.0229(14) Uani 1 d . . .
H2 H 0.7189 0.5316 0.5301 0.027 Uiso 1 calc . . R
C3 C 0.6810(5) 0.5312(8) 0.4383(3) 0.0244(14) Uani 1 d . . .
H3 H 0.7356 0.4440 0.4291 0.029 Uiso 1 calc . . R
C4 C 0.6127(6) 0.6062(8) 0.3905(3) 0.0208(14) Uani 1 d . . .
C5 C 0.5275(6) 0.7352(9) 0.4052(3) 0.0233(14) Uani 1 d . . .
H5 H 0.4809 0.7881 0.3736 0.028 Uiso 1 calc . . R
C6 C 0.5138(6) 0.7821(7) 0.4666(3) 0.0230(14) Uani 1 d . . .
H6 H 0.4549 0.8644 0.4765 0.028 Uiso 1 calc . . R
C7 C 0.7331(5) 0.4740(9) 0.3015(3) 0.0320(17) Uani 1 d . . .
H7 H 0.8125 0.4484 0.3210 0.038 Uiso 1 calc . . R
C8 C 0.6985(6) 0.4409(9) 0.2416(3) 0.0358(17) Uani 1 d . . .
H8 H 0.7525 0.3884 0.2128 0.043 Uiso 1 calc . . R
C9 C 0.5352(6) 0.5603(9) 0.2814(3) 0.0292(15) Uani 1 d . . .
H9 H 0.4527 0.6075 0.2865 0.035 Uiso 1 calc . . R

loop_
_atom_site_aniso_label
_atom_site_aniso_U_11
_atom_site_aniso_U_22
_atom_site_aniso_U_33
_atom_site_aniso_U_23
_atom_site_aniso_U_13
_atom_site_aniso_U_12
I1 0.0349(3) 0.0288(4) 0.0152(3) 0.00269(18) -0.00054(14) -0.00211(18)
N1 0.019(2) 0.028(3) 0.018(3) 0.004(2) 0.0009(19) 0.001(2)
N2 0.045(3) 0.053(4) 0.016(3) -0.011(3) -0.001(2) 0.009(3)
C1 0.022(3) 0.018(3) 0.015(3) 0.005(3) -0.003(2) -0.002(2)
C2 0.021(2) 0.029(4) 0.019(3) 0.007(3) -0.004(2) 0.002(3)
C3 0.020(3) 0.030(4) 0.024(3) -0.001(3) -0.005(2) 0.006(3)
C4 0.021(3) 0.019(3) 0.022(3) 0.000(3) 0.002(2) -0.006(3)
C5 0.021(3) 0.028(4) 0.021(3) 0.004(3) -0.004(3) -0.002(3)
C6 0.024(3) 0.019(3) 0.026(4) 0.004(3) 0.000(3) 0.004(3)
C7 0.022(3) 0.049(5) 0.025(4) -0.009(3) 0.006(3) 0.004(3)
C8 0.031(3) 0.042(5) 0.034(4) -0.009(3) 0.007(3) 0.005(3)
C9 0.025(3) 0.042(4) 0.020(3) 0.002(3) -0.004(3) 0.001(3)

loop_
_atom_type_symbol
_atom_type_description
_atom_type_scat_dispersion_real
_atom_type_scat_dispersion_imag
_atom_type_scat_source
C C 0.0033 0.0016 'International Tables Vol C Tables 4.2.6.8 and 6.1.1.4'
H H 0.0000 0.0000 'International Tables Vol C Tables 4.2.6.8 and 6.1.1.4'
I I -0.4742 1.8119 'International Tables Vol C Tables 4.2.6.8 and 6.1.1.4'
N N 0.0061 0.0033 'International Tables Vol C Tables 4.2.6.8 and 6.1.1.4'

loop_
_geom_angle_atom_site_label_1
_geom_angle_atom_site_label_2
_geom_angle_atom_site_label_3
_geom_angle
_geom_angle_site_symmetry_1
_geom_angle_site_symmetry_3
C7 N1 C4 127.9(5) . .
C9 N1 C4 127.2(5) . .
C9 N1 C7 104.8(5) . .
C9 N2 C8 104.1(6) . .
C2 C1 I1 122.3(4) . .
C2 C1 C6 118.1(6) . .
C6 C1 I1 119.5(4) . .
C1 C2 H2 119.6 . .
C3 C2 C1 120.7(6) . .
C3 C2 H2 119.6 . .
C2 C3 H3 119.3 . .
C2 C3 C4 121.4(6) . .
C4 C3 H3 119.3 . .
C3 C4 N1 120.5(6) . .
C3 C4 C5 118.9(6) . .
C5 C4 N1 120.6(5) . .
C4 C5 H5 120.4 . .
C6 C5 C4 119.2(6) . .
C6 C5 H5 120.4 . .
C1 C6 H6 119.2 . .
C5 C6 C1 121.7(6) . .
C5 C6 H6 119.2 . .
N1 C7 H7 126.9 . .
C8 C7 N1 106.2(5) . .
C8 C7 H7 126.9 . .
N2 C8 H8 124.4 . .
C7 C8 N2 111.3(6) . .
C7 C8 H8 124.4 . .
N1 C9 H9 123.2 . .
N2 C9 N1 113.6(6) . .
N2 C9 H9 123.2 . .

loop_
_geom_bond_atom_site_label_1
_geom_bond_atom_site_label_2
_geom_bond_distance
_geom_bond_site_symmetry_2
I1 C1 2.087(7) .
N1 C4 1.410(8) .
N1 C7 1.380(7) .
N1 C9 1.364(8) .
N2 C8 1.364(8) .
N2 C9 1.306(9) .
C1 C2 1.391(8) .
C1 C6 1.395(9) .
C2 H2 0.9300 .
C2 C3 1.364(8) .
C3 H3 0.9300 .
C3 C4 1.380(8) .
C4 C5 1.408(10) .
C5 H5 0.9300 .
C5 C6 1.373(9) .
C6 H6 0.9300 .
C7 H7 0.9300 .
C7 C8 1.352(10) .
C8 H8 0.9300 .
C9 H9 0.9300 .

loop_
_geom_torsion_atom_site_label_1
_geom_torsion_atom_site_label_2
_geom_torsion_atom_site_label_3
_geom_torsion_atom_site_label_4
_geom_torsion
_geom_torsion_site_symmetry_1
_geom_torsion_site_symmetry_2
_geom_torsion_site_symmetry_3
_geom_torsion_site_symmetry_4
I1 C1 C2 C3 -176.8(4) . . . .
I1 C1 C6 C5 174.7(5) . . . .
N1 C4 C5 C6 179.0(6) . . . .
N1 C7 C8 N2 -0.6(9) . . . .
C1 C2 C3 C4 1.8(9) . . . .
C2 C1 C6 C5 -2.4(9) . . . .
C2 C3 C4 N1 178.9(6) . . . .
C2 C3 C4 C5 -1.7(9) . . . .
C3 C4 C5 C6 -0.5(9) . . . .
C4 N1 C7 C8 176.7(6) . . . .
C4 N1 C9 N2 -176.6(6) . . . .
C4 C5 C6 C1 2.6(10) . . . .
C6 C1 C2 C3 0.2(9) . . . .
C7 N1 C4 C3 -25.3(10) . . . .
C7 N1 C4 C5 155.2(7) . . . .
C7 N1 C9 N2 -0.5(8) . . . .
C8 N2 C9 N1 0.1(9) . . . .
C9 N1 C4 C3 149.9(6) . . . .
C9 N1 C4 C5 -29.5(10) . . . .
C9 N1 C7 C8 0.6(8) . . . .
C9 N2 C8 C7 0.4(9) . . . .
